data_4067565
loop_
_publ_author_name
'Zottig, Victor E.'
'Todd, Michael A.'
'Nichols-Nielander, Adam C.'
'Harrison, Daniel P.'
'Sabat, Michal'
'Myers, William H.'
'Harman, W. Dean'

_publ_section_title
;
 Epoxidation, Cyclopropanation, and Electrophilic Addition Reactions at
 themetaPosition of Phenol andmeta-Cresol&#x00A7;
;
_journal_issue 21
_journal_name_full Organometallics
_journal_page_first 4793
_journal_paper_doi 10.1021/om901017d
_journal_volume 29
_journal_year 2010
_chemical_formula_sum 'C20 H29 B N7 O2 P W'
_chemical_formula_weight 625.13
_chemical_name_systematic
; 
 ? 
;
_space_group_IT_number 15
_symmetry_cell_setting monoclinic
_symmetry_space_group_name_Hall '-C 2yc'
_symmetry_space_group_name_H-M 'C 1 2/c 1'
_atom_sites_solution_hydrogens mixed
_atom_sites_solution_primary direct
_atom_sites_solution_secondary difmap
_audit_creation_method SHELXL-97
_cell_angle_alpha 90.00
_cell_angle_beta 112.994(3)
_cell_angle_gamma 90.00
_cell_formula_units_Z 8
_cell_length_a 30.398(6)
_cell_length_b 8.582(1)
_cell_length_c 20.300(4)
_cell_measurement_reflns_used 6387
_cell_measurement_temperature 293(2)
_cell_measurement_theta_max 36.386
_cell_measurement_theta_min 2.765
_cell_volume 4875.0(15)
_computing_cell_refinement 'Bruker SMART'
_computing_data_collection 'Bruker SMART'
_computing_data_reduction 'Bruker SAINT'
_computing_molecular_graphics 'Bruker SHELXTL'
_computing_publication_material 'Bruker SHELXTL'
_computing_structure_refinement 'SHELXL-97 (Sheldrick, 1997)'
_computing_structure_solution 'SHELXS-97 (Sheldrick, 1990)'
_diffrn_ambient_temperature 293(2)
_diffrn_measured_fraction_theta_full 0.920
_diffrn_measured_fraction_theta_max 0.920
_diffrn_measurement_device_type 'Bruker SMART APEX CCD diffractometer'
_diffrn_measurement_method 'omega and phi scans'
_diffrn_radiation_monochromator graphite
_diffrn_radiation_source 'fine-focus sealed tube'
_diffrn_radiation_type MoK\a
_diffrn_radiation_wavelength 0.7103
_diffrn_reflns_av_R_equivalents 0.0187
_diffrn_reflns_av_sigmaI/netI 0.0284
_diffrn_reflns_limit_h_max 55
_diffrn_reflns_limit_h_min -54
_diffrn_reflns_limit_k_max 15
_diffrn_reflns_limit_k_min -14
_diffrn_reflns_limit_l_max 36
_diffrn_reflns_limit_l_min -36
_diffrn_reflns_number 24086
_diffrn_reflns_theta_full 40.33
_diffrn_reflns_theta_max 40.33
_diffrn_reflns_theta_min 2.59
_exptl_absorpt_coefficient_mu 4.836
_exptl_absorpt_correction_T_max 0.7731
_exptl_absorpt_correction_T_min 0.5872
_exptl_absorpt_correction_type empirical
_exptl_absorpt_process_details 'Bruker SADABS'
_exptl_crystal_colour yellow
_exptl_crystal_density_diffrn 1.703
_exptl_crystal_density_meas ?
_exptl_crystal_density_method 'not measured'
_exptl_crystal_description plate
_exptl_crystal_F_000 2464
_exptl_crystal_size_max 0.38
_exptl_crystal_size_mid 0.24
_exptl_crystal_size_min 0.12
_refine_diff_density_max 1.800
_refine_diff_density_min -2.728
_refine_diff_density_rms 0.158
_refine_ls_extinction_coef none
_refine_ls_extinction_method none
_refine_ls_goodness_of_fit_ref 1.103
_refine_ls_hydrogen_treatment mixed
_refine_ls_matrix_type full
_refine_ls_number_parameters 301
_refine_ls_number_reflns 14212
_refine_ls_number_restraints 0
_refine_ls_restrained_S_all 1.103
_refine_ls_R_factor_all 0.0450
_refine_ls_R_factor_gt 0.0280
_refine_ls_shift/su_max 0.002
_refine_ls_shift/su_mean 0.000
_refine_ls_structure_factor_coef Fsqd
_refine_ls_weighting_details 'calc w=1/[\s^2^(Fo^2^)+(0.0147P)^2^+0.0000P] where P=(Fo^2^+2Fc^2^)/3'
_refine_ls_weighting_scheme calc
_refine_ls_wR_factor_gt 0.0579
_refine_ls_wR_factor_ref 0.0763
_reflns_number_gt 11014
_reflns_number_total 14212
_reflns_threshold_expression >2sigma(I)
_cod_data_source_file om901017d_si_001.cif
_cod_data_source_block C20H29BN7O2PW
_cod_depositor_comments
;
The following automatic conversions were performed:

'_exptl_crystal_density_meas' value 'not measured' was changed to '?'
- the value is perceived as not measured.

Automatic conversion script
Id: cif_fix_values 3008 2015-01-20 13:52:24Z robertas 
;
_cod_original_sg_symbol_H-M C2/c
_cod_database_code 4067565

loop_
_symmetry_equiv_pos_as_xyz
'x, y, z'
'-x, y, -z+1/2'
'x+1/2, y+1/2, z'
'-x+1/2, y+1/2, -z+1/2'
'-x, -y, -z'
'x, -y, z-1/2'
'-x+1/2, -y+1/2, -z'
'x+1/2, -y+1/2, z-1/2'

loop_
_atom_site_label
_atom_site_type_symbol
_atom_site_fract_x
_atom_site_fract_y
_atom_site_fract_z
_atom_site_U_iso_or_equiv
_atom_site_adp_type
_atom_site_occupancy
_atom_site_symmetry_multiplicity
_atom_site_calc_flag
_atom_site_refinement_flags
W W 0.621081(3) 0.786822(11) 0.994863(5) 0.02670(3) Uani 1 1 d .
P1 P 0.65189(3) 1.00619(10) 0.94187(4) 0.03942(15) Uani 1 1 d .
O1 O 0.58776(10) 0.7082(3) 1.17002(13) 0.0524(6) Uani 1 1 d .
O2 O 0.72091(9) 0.6970(4) 1.08974(15) 0.0682(9) Uani 1 1 d .
N1 N 0.58408(9) 0.5657(3) 0.99845(12) 0.0352(4) Uani 1 1 d .
N2 N 0.54810(9) 0.5104(3) 0.93803(13) 0.0359(4) Uani 1 1 d .
N3 N 0.62561(8) 0.6545(3) 0.90428(12) 0.0345(4) Uani 1 1 d .
N4 N 0.58678(8) 0.5827(3) 0.85470(11) 0.0340(4) Uani 1 1 d .
N5 N 0.54819(8) 0.8528(3) 0.91398(11) 0.0323(4) Uani 1 1 d .
N6 N 0.52164(8) 0.7496(3) 0.86316(12) 0.0338(4) Uani 1 1 d .
N7 N 0.67969(9) 0.7320(3) 1.05250(12) 0.0386(5) Uani 1 1 d .
C1 C 0.61300(11) 0.7860(3) 1.14760(14) 0.0365(5) Uani 1 1 d .
C2 C 0.59383(9) 0.8593(3) 1.07767(13) 0.0313(4) Uani 1 1 d .
C3 C 0.61743(10) 0.9895(3) 1.06000(13) 0.0320(5) Uani 1 1 d .
C4 C 0.66129(11) 1.0540(4) 1.11772(16) 0.0413(6) Uani 1 1 d .
H4 H 0.6824 1.1151 1.1015 0.050 Uiso 1 1 calc R
C5 C 0.68541(11) 0.9661(4) 1.18656(16) 0.0462(7) Uani 1 1 d .
C6 C 0.66514(12) 0.8100(4) 1.19382(15) 0.0447(7) Uani 1 1 d .
H6A H 0.6696 0.7961 1.2434 0.054 Uiso 1 1 calc R
H6B H 0.6834 0.7295 1.1824 0.054 Uiso 1 1 calc R
C7 C 0.65687(14) 1.1109(4) 1.18602(18) 0.0514(8) Uani 1 1 d .
H7A H 0.6743 1.2041 1.2086 0.062 Uiso 1 1 calc R
H7B H 0.6264 1.0975 1.1901 0.062 Uiso 1 1 calc R
C8 C 0.73923(14) 0.9767(7) 1.2238(2) 0.0759(13) Uani 1 1 d .
H8B H 0.7498 0.9154 1.2668 0.114 Uiso 1 1 calc R
H8A H 0.7484 1.0834 1.2357 0.114 Uiso 1 1 calc R
H8C H 0.7537 0.9379 1.1926 0.114 Uiso 1 1 calc R
C9 C 0.52717(12) 0.3873(3) 0.9545(2) 0.0445(7) Uani 1 1 d .
H9 H 0.5015 0.3315 0.9225 0.053 Uiso 1 1 calc R
C10 C 0.54993(14) 0.3571(4) 1.0263(2) 0.0505(8) Uani 1 1 d .
H10 H 0.5432 0.2781 1.0523 0.061 Uiso 1 1 calc R
C11 C 0.58531(13) 0.4706(3) 1.05149(17) 0.0444(7) Uani 1 1 d .
H11 H 0.6069 0.4792 1.0988 0.053 Uiso 1 1 calc R
C12 C 0.59980(12) 0.5072(4) 0.80702(15) 0.0417(6) Uani 1 1 d .
H12 H 0.5796 0.4492 0.7683 0.050 Uiso 1 1 calc R
C13 C 0.64770(12) 0.5302(4) 0.82509(17) 0.0471(7) Uani 1 1 d .
H13 H 0.6663 0.4925 0.8015 0.056 Uiso 1 1 calc R
C14 C 0.66262(11) 0.6221(4) 0.88636(17) 0.0428(6) Uani 1 1 d .
H14 H 0.6938 0.6561 0.9113 0.051 Uiso 1 1 calc R
C15 C 0.48122(10) 0.8185(4) 0.81918(16) 0.0429(6) Uani 1 1 d .
H15 H 0.4573 0.7715 0.7804 0.052 Uiso 1 1 calc R
C16 C 0.48091(11) 0.9696(4) 0.84083(17) 0.0463(7) Uani 1 1 d .
H16 H 0.4575 1.0448 0.8203 0.056 Uiso 1 1 calc R
C17 C 0.52315(11) 0.9851(4) 0.90001(17) 0.0418(6) Uani 1 1 d .
H17 H 0.5329 1.0761 0.9267 0.050 Uiso 1 1 calc R
C18 C 0.6352(2) 0.9929(6) 0.8454(2) 0.0936(19) Uani 1 1 d .
H18A H 0.6420 0.8901 0.8333 0.140 Uiso 1 1 calc R
H18C H 0.6530 1.0680 0.8309 0.140 Uiso 1 1 calc R
H18B H 0.6016 1.0137 0.8211 0.140 Uiso 1 1 calc R
C19 C 0.71648(15) 1.0193(6) 0.9784(3) 0.0776(14) Uani 1 1 d .
H19B H 0.7298 0.9180 0.9780 0.116 Uiso 1 1 calc R
H19A H 0.7277 1.0574 1.0266 0.116 Uiso 1 1 calc R
H19C H 0.7262 1.0894 0.9498 0.116 Uiso 1 1 calc R
C20 C 0.63512(16) 1.2077(4) 0.9477(2) 0.0560(9) Uani 1 1 d .
H20C H 0.6009 1.2161 0.9291 0.084 Uiso 1 1 calc R
H20B H 0.6473 1.2727 0.9202 0.084 Uiso 1 1 calc R
H20A H 0.6483 1.2406 0.9968 0.084 Uiso 1 1 calc R
B1 B 0.53873(11) 0.5814(4) 0.86437(17) 0.0354(6) Uani 1 1 d .
H1B H 0.5120(12) 0.511(4) 0.8225(18) 0.039(9) Uiso 1 1 d .
H2 H 0.5605(12) 0.853(4) 1.0552(17) 0.034(8) Uiso 1 1 d .
H3 H 0.5970(13) 1.069(4) 1.0330(19) 0.045(10) Uiso 1 1 d .

loop_
_atom_site_aniso_label
_atom_site_aniso_U_11
_atom_site_aniso_U_22
_atom_site_aniso_U_33
_atom_site_aniso_U_23
_atom_site_aniso_U_13
_atom_site_aniso_U_12
W 0.02980(4) 0.02857(4) 0.02342(4) 0.00062(3) 0.01222(3) 0.00472(3)
P1 0.0495(4) 0.0384(4) 0.0399(4) 0.0024(3) 0.0277(3) -0.0002(3)
O1 0.0697(16) 0.0507(14) 0.0504(13) 0.0102(11) 0.0383(12) 0.0003(12)
O2 0.0424(12) 0.100(2) 0.0528(14) -0.0010(15) 0.0083(11) 0.0320(14)
N1 0.0457(12) 0.0295(10) 0.0344(10) 0.0016(8) 0.0200(9) 0.0052(9)
N2 0.0402(11) 0.0298(10) 0.0418(12) -0.0026(9) 0.0205(10) 0.0006(9)
N3 0.0354(10) 0.0411(12) 0.0297(9) -0.0037(8) 0.0156(8) 0.0057(9)
N4 0.0395(11) 0.0350(10) 0.0292(9) -0.0044(8) 0.0152(8) 0.0060(9)
N5 0.0331(9) 0.0301(10) 0.0317(9) 0.0000(8) 0.0107(8) 0.0065(8)
N6 0.0322(10) 0.0350(10) 0.0320(10) -0.0029(8) 0.0104(8) 0.0042(8)
N7 0.0381(11) 0.0480(13) 0.0307(10) 0.0010(9) 0.0145(9) 0.0124(10)
C1 0.0486(14) 0.0361(13) 0.0321(11) 0.0001(10) 0.0236(11) 0.0043(11)
C2 0.0344(11) 0.0335(11) 0.0295(10) -0.0002(9) 0.0162(9) 0.0030(9)
C3 0.0384(12) 0.0322(11) 0.0290(10) -0.0004(9) 0.0169(9) 0.0022(9)
C4 0.0460(15) 0.0432(15) 0.0386(13) -0.0111(11) 0.0208(12) -0.0077(12)
C5 0.0409(14) 0.061(2) 0.0343(13) -0.0107(13) 0.0116(11) -0.0025(14)
C6 0.0511(16) 0.0557(18) 0.0255(11) 0.0030(11) 0.0130(11) 0.0112(14)
C7 0.063(2) 0.0504(18) 0.0434(16) -0.0184(14) 0.0235(15) -0.0068(16)
C8 0.047(2) 0.105(4) 0.060(2) -0.015(3) 0.0043(17) -0.008(2)
C9 0.0496(16) 0.0278(12) 0.068(2) -0.0043(12) 0.0365(15) 0.0030(11)
C10 0.073(2) 0.0303(13) 0.069(2) 0.0068(14) 0.0504(19) 0.0080(14)
C11 0.068(2) 0.0325(13) 0.0425(14) 0.0049(11) 0.0327(14) 0.0094(13)
C12 0.0557(17) 0.0395(14) 0.0338(12) -0.0050(10) 0.0216(12) 0.0081(12)
C13 0.0558(18) 0.0501(17) 0.0461(15) -0.0063(13) 0.0317(14) 0.0109(14)
C14 0.0394(13) 0.0508(17) 0.0443(14) -0.0048(13) 0.0229(12) 0.0070(12)
C15 0.0328(12) 0.0523(17) 0.0380(13) -0.0046(12) 0.0076(10) 0.0084(12)
C16 0.0392(14) 0.0484(17) 0.0455(15) 0.0011(13) 0.0102(12) 0.0184(13)
C17 0.0405(14) 0.0378(14) 0.0435(14) -0.0023(11) 0.0126(11) 0.0122(11)
C18 0.180(6) 0.068(3) 0.052(2) 0.009(2) 0.065(3) -0.015(3)
C19 0.057(2) 0.061(3) 0.134(4) -0.004(3) 0.058(3) -0.0051(19)
C20 0.079(3) 0.0300(14) 0.076(2) 0.0144(15) 0.048(2) 0.0059(15)
B1 0.0370(14) 0.0317(13) 0.0367(13) -0.0065(11) 0.0136(11) 0.0023(11)

loop_
_atom_type_symbol
_atom_type_description
_atom_type_scat_dispersion_real
_atom_type_scat_dispersion_imag
_atom_type_scat_source
C C 0.0033 0.0016 'International Tables Vol C Tables 4.2.6.8 and 6.1.1.4'
H H 0.0000 0.0000 'International Tables Vol C Tables 4.2.6.8 and 6.1.1.4'
B B 0.0013 0.0007 'International Tables Vol C Tables 4.2.6.8 and 6.1.1.4'
N N 0.0061 0.0033 'International Tables Vol C Tables 4.2.6.8 and 6.1.1.4'
O O 0.0106 0.0060 'International Tables Vol C Tables 4.2.6.8 and 6.1.1.4'
P P 0.1023 0.0942 'International Tables Vol C Tables 4.2.6.8 and 6.1.1.4'
W W -0.8490 6.8722 'International Tables Vol C Tables 4.2.6.8 and 6.1.1.4'

loop_
_geom_angle_atom_site_label_1
_geom_angle_atom_site_label_2
_geom_angle_atom_site_label_3
_geom_angle
N7 W N3 92.28(10)
N7 W C3 94.95(11)
N3 W C3 159.11(9)
N7 W N1 98.22(11)
N3 W N1 77.60(9)
C3 W N1 120.50(9)
N7 W C2 98.62(10)
N3 W C2 158.61(10)
C3 W C2 37.97(10)
N1 W C2 82.64(9)
N7 W N5 175.37(9)
N3 W N5 83.46(8)
C3 W N5 88.47(9)
N1 W N5 82.67(9)
C2 W N5 86.00(9)
N7 W P1 91.99(9)
N3 W P1 82.79(7)
C3 W P1 77.40(7)
N1 W P1 158.18(6)
C2 W P1 114.95(7)
N5 W P1 85.69(6)
C19 P1 C20 101.6(2)
C19 P1 C18 104.2(3)
C20 P1 C18 99.3(2)
C19 P1 W 113.31(17)
C20 P1 W 121.44(12)
C18 P1 W 114.64(17)
C11 N1 N2 105.7(3)
C11 N1 W 133.7(2)
N2 N1 W 120.24(17)
C9 N2 N1 109.9(3)
C9 N2 B1 129.0(3)
N1 N2 B1 120.9(2)
C14 N3 N4 106.4(2)
C14 N3 W 131.6(2)
N4 N3 W 121.95(16)
C12 N4 N3 109.6(2)
C12 N4 B1 130.2(3)
N3 N4 B1 119.8(2)
C17 N5 N6 105.8(2)
C17 N5 W 133.3(2)
N6 N5 W 120.78(16)
C15 N6 N5 109.6(2)
C15 N6 B1 130.0(3)
N5 N6 B1 120.3(2)
O2 N7 W 176.8(3)
O1 C1 C2 121.8(3)
O1 C1 C6 120.0(3)
C2 C1 C6 118.2(2)
C3 C2 C1 122.0(2)
C3 C2 W 70.29(13)
C1 C2 W 119.38(18)
C3 C2 H2 118(2)
C1 C2 H2 113(2)
W C2 H2 105(2)
C2 C3 C4 117.9(2)
C2 C3 W 71.74(14)
C4 C3 W 121.42(19)
C2 C3 H3 115(2)
C4 C3 H3 112(2)
W C3 H3 113(2)
C3 C4 C5 120.3(3)
C3 C4 C7 117.6(3)
C5 C4 C7 60.0(2)
C3 C4 H4 115.8
C5 C4 H4 115.8
C7 C4 H4 115.8
C4 C5 C6 117.9(3)
C4 C5 C7 60.7(2)
C6 C5 C7 118.4(3)
C4 C5 C8 118.3(3)
C6 C5 C8 114.1(3)
C7 C5 C8 117.3(3)
C5 C6 C1 115.6(3)
C5 C6 H6A 108.4
C1 C6 H6A 108.4
C5 C6 H6B 108.4
C1 C6 H6B 108.4
H6A C6 H6B 107.4
C5 C7 C4 59.3(2)
C5 C7 H7A 117.8
C4 C7 H7A 117.8
C5 C7 H7B 117.8
C4 C7 H7B 117.8
H7A C7 H7B 115.0
C5 C8 H8B 109.5
C5 C8 H8A 109.5
H8B C8 H8A 109.5
C5 C8 H8C 109.5
H8B C8 H8C 109.5
H8A C8 H8C 109.5
N2 C9 C10 108.8(3)
N2 C9 H9 125.6
C10 C9 H9 125.6
C9 C10 C11 104.8(3)
C9 C10 H10 127.6
C11 C10 H10 127.6
N1 C11 C10 110.8(3)
N1 C11 H11 124.6
C10 C11 H11 124.6
N4 C12 C13 108.6(3)
N4 C12 H12 125.7
C13 C12 H12 125.7
C12 C13 C14 105.2(2)
C12 C13 H13 127.4
C14 C13 H13 127.4
N3 C14 C13 110.2(3)
N3 C14 H14 124.9
C13 C14 H14 124.9
N6 C15 C16 108.9(3)
N6 C15 H15 125.6
C16 C15 H15 125.6
C15 C16 C17 104.5(3)
C15 C16 H16 127.8
C17 C16 H16 127.8
N5 C17 C16 111.3(3)
N5 C17 H17 124.4
C16 C17 H17 124.4
P1 C18 H18A 109.5
P1 C18 H18C 109.5
H18A C18 H18C 109.5
P1 C18 H18B 109.5
H18A C18 H18B 109.5
H18C C18 H18B 109.5
P1 C19 H19B 109.5
P1 C19 H19A 109.5
H19B C19 H19A 109.5
P1 C19 H19C 109.5
H19B C19 H19C 109.5
H19A C19 H19C 109.5
P1 C20 H20C 109.5
P1 C20 H20B 109.5
H20C C20 H20B 109.5
P1 C20 H20A 109.5
H20C C20 H20A 109.5
H20B C20 H20A 109.5
N6 B1 N2 108.8(2)
N6 B1 N4 108.8(2)
N2 B1 N4 107.5(2)
N6 B1 H1B 111.4(18)
N2 B1 H1B 109.5(18)
N4 B1 H1B 110.7(17)

loop_
_geom_bond_atom_site_label_1
_geom_bond_atom_site_label_2
_geom_bond_distance
W N7 1.771(2)
W N3 2.211(2)
W C3 2.214(3)
W N1 2.222(2)
W C2 2.233(2)
W N5 2.255(2)
W P1 2.5230(8)
P1 C19 1.811(4)
P1 C20 1.820(3)
P1 C18 1.825(4)
O1 C1 1.230(4)
O2 N7 1.221(3)
N1 C11 1.340(4)
N1 N2 1.370(3)
N2 C9 1.342(4)
N2 B1 1.535(4)
N3 C14 1.340(3)
N3 N4 1.363(3)
N4 C12 1.346(3)
N4 B1 1.548(4)
N5 C17 1.334(3)
N5 N6 1.360(3)
N6 C15 1.342(4)
N6 B1 1.531(4)
C1 C2 1.451(4)
C1 C6 1.508(4)
C2 C3 1.447(4)
C2 H2 0.94(3)
C3 C4 1.495(4)
C3 H3 0.94(4)
C4 C5 1.503(5)
C4 C7 1.525(4)
C4 H4 0.9800
C5 C6 1.505(5)
C5 C7 1.513(5)
C5 C8 1.513(5)
C6 H6A 0.9700
C6 H6B 0.9700
C7 H7A 0.9700
C7 H7B 0.9700
C8 H8B 0.9600
C8 H8A 0.9600
C8 H8C 0.9600
C9 C10 1.371(5)
C9 H9 0.9300
C10 C11 1.392(5)
C10 H10 0.9300
C11 H11 0.9300
C12 C13 1.370(5)
C12 H12 0.9300
C13 C14 1.390(4)
C13 H13 0.9300
C14 H14 0.9300
C15 C16 1.371(5)
C15 H15 0.9300
C16 C17 1.380(4)
C16 H16 0.9300
C17 H17 0.9300
C18 H18A 0.9600
C18 H18C 0.9600
C18 H18B 0.9600
C19 H19B 0.9600
C19 H19A 0.9600
C19 H19C 0.9600
C20 H20C 0.9600
C20 H20B 0.9600
C20 H20A 0.9600
B1 H1B 1.10(3)

loop_
_geom_torsion_atom_site_label_1
_geom_torsion_atom_site_label_2
_geom_torsion_atom_site_label_3
_geom_torsion_atom_site_label_4
_geom_torsion
N7 W P1 C19 1.3(2)
N3 W P1 C19 -90.75(19)
C3 W P1 C19 95.9(2)
N1 W P1 C19 -116.8(2)
C2 W P1 C19 101.8(2)
N5 W P1 C19 -174.69(19)
N7 W P1 C20 -120.0(2)
N3 W P1 C20 147.94(19)
C3 W P1 C20 -25.4(2)
N1 W P1 C20 121.8(2)
C2 W P1 C20 -19.6(2)
N5 W P1 C20 64.00(19)
N7 W P1 C18 120.8(2)
N3 W P1 C18 28.7(2)
C3 W P1 C18 -144.6(2)
N1 W P1 C18 2.6(3)
C2 W P1 C18 -138.8(2)
N5 W P1 C18 -55.2(2)
N7 W N1 C11 46.0(3)
N3 W N1 C11 136.6(3)
C3 W N1 C11 -54.7(3)
C2 W N1 C11 -51.7(3)
N5 W N1 C11 -138.5(3)
P1 W N1 C11 163.1(2)
N7 W N1 N2 -141.89(19)
N3 W N1 N2 -51.35(18)
C3 W N1 N2 117.38(19)
C2 W N1 N2 120.4(2)
N5 W N1 N2 33.52(18)
P1 W N1 N2 -24.8(3)
C11 N1 N2 C9 1.7(3)
W N1 N2 C9 -172.40(17)
C11 N1 N2 B1 -174.5(2)
W N1 N2 B1 11.4(3)
N7 W N3 C14 -31.5(3)
C3 W N3 C14 78.8(4)
N1 W N3 C14 -129.4(3)
C2 W N3 C14 -152.3(3)
N5 W N3 C14 146.7(3)
P1 W N3 C14 60.2(3)
N7 W N3 N4 146.1(2)
C3 W N3 N4 -103.6(3)
N1 W N3 N4 48.2(2)
C2 W N3 N4 25.3(4)
N5 W N3 N4 -35.7(2)
P1 W N3 N4 -122.1(2)
C14 N3 N4 C12 0.0(3)
W N3 N4 C12 -178.16(19)
C14 N3 N4 B1 173.3(3)
W N3 N4 B1 -4.9(3)
N7 W N5 C17 -116.9(13)
N3 W N5 C17 -140.0(3)
C3 W N5 C17 20.7(3)
N1 W N5 C17 141.8(3)
C2 W N5 C17 58.7(3)
P1 W N5 C17 -56.7(3)
N7 W N5 N6 58.5(14)
N3 W N5 N6 35.38(19)
C3 W N5 N6 -163.9(2)
N1 W N5 N6 -42.90(19)
C2 W N5 N6 -126.0(2)
P1 W N5 N6 118.60(19)
C17 N5 N6 C15 0.0(3)
W N5 N6 C15 -176.5(2)
C17 N5 N6 B1 -177.7(3)
W N5 N6 B1 5.9(3)
N3 W N7 O2 54(5)
C3 W N7 O2 -107(5)
N1 W N7 O2 132(5)
C2 W N7 O2 -145(5)
N5 W N7 O2 31(6)
P1 W N7 O2 -29(5)
O1 C1 C2 C3 159.0(3)
C6 C1 C2 C3 -19.7(4)
O1 C1 C2 W -117.1(3)
C6 C1 C2 W 64.2(3)
N7 W C2 C3 87.00(17)
N3 W C2 C3 -153.2(2)
N1 W C2 C3 -175.75(16)
N5 W C2 C3 -92.64(16)
P1 W C2 C3 -9.28(17)
N7 W C2 C1 -29.3(2)
N3 W C2 C1 90.5(3)
C3 W C2 C1 -116.3(3)
N1 W C2 C1 67.9(2)
N5 W C2 C1 151.0(2)
P1 W C2 C1 -125.6(2)
C1 C2 C3 C4 -3.5(4)
W C2 C3 C4 -116.5(2)
C1 C2 C3 W 113.0(2)
N7 W C3 C2 -97.67(17)
N3 W C3 C2 152.5(2)
N1 W C3 C2 4.89(19)
N5 W C3 C2 85.46(15)
P1 W C3 C2 171.39(15)
N7 W C3 C4 14.4(2)
N3 W C3 C4 -95.4(3)
N1 W C3 C4 117.0(2)
C2 W C3 C4 112.1(3)
N5 W C3 C4 -162.5(2)
P1 W C3 C4 -76.5(2)
C2 C3 C4 C5 12.3(4)
W C3 C4 C5 -72.5(3)
C2 C3 C4 C7 -57.3(4)
W C3 C4 C7 -142.0(2)
C3 C4 C5 C6 2.4(4)
C7 C4 C5 C6 108.7(3)
C3 C4 C5 C7 -106.3(3)
C3 C4 C5 C8 146.4(3)
C7 C4 C5 C8 -107.2(4)
C4 C5 C6 C1 -24.7(4)
C7 C5 C6 C1 45.3(4)
C8 C5 C6 C1 -170.2(3)
O1 C1 C6 C5 -145.2(3)
C2 C1 C6 C5 33.6(4)
C6 C5 C7 C4 -107.8(3)
C8 C5 C7 C4 108.8(4)
C3 C4 C7 C5 110.9(3)
N1 N2 C9 C10 -1.4(3)
B1 N2 C9 C10 174.4(3)
N2 C9 C10 C11 0.6(3)
N2 N1 C11 C10 -1.3(3)
W N1 C11 C10 171.6(2)
C9 C10 C11 N1 0.5(3)
N3 N4 C12 C13 -0.3(4)
B1 N4 C12 C13 -172.7(3)
N4 C12 C13 C14 0.5(4)
N4 N3 C14 C13 0.4(4)
W N3 C14 C13 178.3(2)
C12 C13 C14 N3 -0.5(4)
N5 N6 C15 C16 0.2(4)
B1 N6 C15 C16 177.6(3)
N6 C15 C16 C17 -0.3(4)
N6 N5 C17 C16 -0.2(4)
W N5 C17 C16 175.6(2)
C15 C16 C17 N5 0.3(4)
C15 N6 B1 N2 -122.5(3)
N5 N6 B1 N2 54.7(3)
C15 N6 B1 N4 120.6(3)
N5 N6 B1 N4 -62.2(3)
C9 N2 B1 N6 118.6(3)
N1 N2 B1 N6 -66.0(3)
C9 N2 B1 N4 -123.6(3)
N1 N2 B1 N4 51.7(3)
C12 N4 B1 N6 -126.2(3)
N3 N4 B1 N6 62.1(3)
C12 N4 B1 N2 116.1(3)
N3 N4 B1 N2 -55.6(3)
